data_1531204
loop_
_publ_author_name
'Budnyk, S.'
'Kuz'ma, Yu.B.'

_publ_section_title
;
 The system Yb - Co - P
;
_journal_name_full 'Polish Journal of Chemistry'
_journal_page_first 1553
_journal_page_last 1558
_journal_volume 76
_journal_year 2002
_chemical_formula_sum 'Co12 P7 Yb2'
_chemical_name_systematic 'Yb2 Co12 P7'
_space_group_IT_number 174
_symmetry_space_group_name_Hall 'P -6'
_symmetry_space_group_name_H-M 'P -6'
_cell_angle_alpha 90
_cell_angle_beta 90
_cell_angle_gamma 120
_cell_formula_units_Z 1
_cell_length_a 9.02654
_cell_length_b 9.02654
_cell_length_c 3.58185
_cell_volume 252.744
_citation_journal_id_ASTM PJCHDQ
_cod_data_source_file Budnyk_PJCHDQ_2002_1991.cif
_cod_data_source_block Co12P7Yb2
_cod_original_cell_volume 252.7439
_cod_database_code 1531204

loop_
_symmetry_equiv_pos_as_xyz
x,y,z
-x+y,-x,-z
-y,x-y,z
x,y,-z
-x+y,-x,z
-y,x-y,-z

loop_
_atom_site_label
_atom_site_type_symbol
_atom_site_fract_x
_atom_site_fract_y
_atom_site_fract_z
_atom_site_occupancy
_atom_site_U_iso_or_equiv
Co3 Co 0.3935 0.4428 0.5 1 0.0
P2 P 0.1103 0.4057 0.5 1 0.0
Co4 Co 0.232 0.0963 0.5 1 0.0
Co2 Co 0.1547 0.2714 0 1 0.0
P1 P 0.415 0.2997 0 1 0.0
Yb2 Yb 0.6667 0.3333 0.5 1 0.0
P3 P 0 0 0 1 0.0
Yb1 Yb 0.3333 0.6667 0 1 0.0
Co1 Co 0.4268 0.061 0 1 0.0
